data_4305509
loop_
_publ_author_name
'Martin Br\"oring'
'Christian Kleeberg'
'Silke K\"ohler'

_publ_section_title
;
Palladium(II) Complexes of Unsymmetrical CNN Pincer Ligands
;
_journal_name_full 'Inorganic Chemistry'
_journal_page_first 6404
_journal_page_last 6412
_journal_paper_doi 10.1021/ic800507k
_journal_volume 47
_journal_year 2008
_chemical_formula_moiety 'C24 H19 N5 Pd S'
_chemical_formula_sum 'C24 H19 N5 Pd S'
_chemical_formula_weight 515.90
_space_group_IT_number 14
_symmetry_cell_setting monoclinic
_symmetry_Int_Tables_number 14
_symmetry_space_group_name_Hall '-P 2ybc'
_symmetry_space_group_name_H-M 'P 1 21/c 1'
_atom_sites_solution_hydrogens geom
_atom_sites_solution_primary direct
_atom_sites_solution_secondary difmap
_audit_creation_method SHELXL-97
_cell_angle_alpha 90.00
_cell_angle_beta 130.34(2)
_cell_angle_gamma 90.00
_cell_formula_units_Z 4
_cell_length_a 12.737(4)
_cell_length_b 12.633(7)
_cell_length_c 17.184(6)
_cell_measurement_reflns_used 1443
_cell_measurement_temperature 193(2)
_cell_measurement_theta_max 26.05
_cell_measurement_theta_min 1.65
_cell_volume 2107.5(17)
_computing_cell_refinement 'Stoe Cell'
_computing_data_collection 'Stoe Expose'
_computing_data_reduction 'Stoe Integrate'
_computing_publication_material 'WinGX v1.64.05'
_computing_structure_refinement 'SHELXL-97 (Sheldrick, 1997)'
_computing_structure_solution 'SHELXS-97 (Sheldrick, 1990)'
_diffrn_ambient_temperature 193(2)
_diffrn_measured_fraction_theta_full 0.960
_diffrn_measured_fraction_theta_max 0.942
_diffrn_measurement_device_type 'IPDS1 (Stoe)'
_diffrn_measurement_method phi-scans
_diffrn_radiation_monochromator graphite
_diffrn_radiation_probe x-ray
_diffrn_radiation_type MoK\a
_diffrn_radiation_wavelength 0.71073
_diffrn_reflns_av_R_equivalents 0.0632
_diffrn_reflns_av_sigmaI/netI 0.0808
_diffrn_reflns_limit_h_max 15
_diffrn_reflns_limit_h_min -15
_diffrn_reflns_limit_k_max 15
_diffrn_reflns_limit_k_min -15
_diffrn_reflns_limit_l_max 20
_diffrn_reflns_limit_l_min -21
_diffrn_reflns_number 16023
_diffrn_reflns_theta_full 25.00
_diffrn_reflns_theta_max 25.99
_diffrn_reflns_theta_min 2.24
_diffrn_source 'fine-focus sealed tube'
_exptl_absorpt_coefficient_mu 1.002
_exptl_absorpt_correction_T_max 0.9313
_exptl_absorpt_correction_T_min 0.9058
_exptl_absorpt_correction_type multi-scan
_exptl_absorpt_process_details
;
[c.f. r.h. blessing, acta cryst. (1995), a51, 33-38]
;
_exptl_crystal_colour red
_exptl_crystal_density_diffrn 1.626
_exptl_crystal_density_method 'not measured'
_exptl_crystal_description fragment
_exptl_crystal_F_000 1040
_exptl_crystal_recrystallization_method 'From sol. in pyridine layered with n-hexane at rt'
_exptl_crystal_size_max 0.26
_exptl_crystal_size_mid 0.08
_exptl_crystal_size_min 0.07
_refine_diff_density_max 0.503
_refine_diff_density_min -0.395
_refine_diff_density_rms 0.079
_refine_ls_extinction_method none
_refine_ls_goodness_of_fit_ref 0.767
_refine_ls_hydrogen_treatment constr
_refine_ls_matrix_type full
_refine_ls_number_parameters 282
_refine_ls_number_reflns 3899
_refine_ls_number_restraints 0
_refine_ls_restrained_S_all 0.767
_refine_ls_R_factor_all 0.0692
_refine_ls_R_factor_gt 0.0281
_refine_ls_shift/su_max 0.001
_refine_ls_shift/su_mean 0.000
_refine_ls_structure_factor_coef Fsqd
_refine_ls_weighting_details 'calc w=1/[\s^2^(Fo^2^)+(0.0282P)^2^+0.0000P] where P=(Fo^2^+2Fc^2^)/3'
_refine_ls_weighting_scheme calc
_refine_ls_wR_factor_gt 0.0544
_refine_ls_wR_factor_ref 0.0603
_reflns_number_gt 2192
_reflns_number_total 3899
_reflns_threshold_expression >2sigma(I)
_cod_data_source_file ic800507k-file003_3.cif
_cod_data_source_block ck31ck
_cod_original_sg_symbol_H-M 'P 21/c'
_cod_database_code 4305509

loop_
_symmetry_equiv_pos_as_xyz
'x, y, z'
'-x, y+1/2, -z+1/2'
'-x, -y, -z'
'x, -y-1/2, z-1/2'

loop_
_atom_site_label
_atom_site_type_symbol
_atom_site_fract_x
_atom_site_fract_y
_atom_site_fract_z
_atom_site_U_iso_or_equiv
_atom_site_adp_type
_atom_site_occupancy
_atom_site_symmetry_multiplicity
_atom_site_calc_flag
_atom_site_refinement_flags
_atom_site_disorder_assembly
_atom_site_disorder_group
C1 C 0.4957(5) 0.6513(4) 0.3610(4) 0.0462(12) Uani 1 1 d . . .
H1A H 0.5681 0.6601 0.4350 0.069 Uiso 1 1 calc R . .
H1B H 0.4756 0.5758 0.3447 0.069 Uiso 1 1 calc R . .
H1C H 0.4122 0.6882 0.3381 0.069 Uiso 1 1 calc R . .
C2 C 0.5435(5) 0.6972(3) 0.3077(3) 0.0360(10) Uani 1 1 d . . .
C3 C 0.5129(4) 0.7951(4) 0.2690(3) 0.0406(12) Uani 1 1 d . . .
H3 H 0.4693 0.8468 0.2798 0.049 Uiso 1 1 calc R . .
C4 C 0.6215(4) 0.6863(3) 0.2220(3) 0.0303(9) Uani 1 1 d . . .
C5 C 0.6940(4) 0.5528(3) 0.1744(3) 0.0293(9) Uani 1 1 d . . .
C6 C 0.6984(4) 0.5068(4) 0.0977(2) 0.0315(8) Uani 1 1 d . . .
C7 C 0.6686(5) 0.5475(3) 0.0109(3) 0.0396(11) Uani 1 1 d . . .
H7 H 0.6417 0.6193 -0.0084 0.048 Uiso 1 1 calc R . .
C8 C 0.6795(5) 0.4804(4) -0.0468(3) 0.0437(13) Uani 1 1 d . . .
H8 H 0.6585 0.5062 -0.1075 0.052 Uiso 1 1 calc R . .
C9 C 0.7205(5) 0.3758(4) -0.0181(3) 0.0418(11) Uani 1 1 d . . .
H9 H 0.7281 0.3317 -0.0590 0.050 Uiso 1 1 calc R . .
C10 C 0.7505(4) 0.3349(3) 0.0688(3) 0.0370(10) Uani 1 1 d . . .
H10 H 0.7794 0.2635 0.0886 0.044 Uiso 1 1 calc R . .
C11 C 0.7373(4) 0.4005(3) 0.1254(3) 0.0305(9) Uani 1 1 d . . .
C12 C 0.7642(4) 0.3840(3) 0.2224(3) 0.0280(9) Uani 1 1 d . . .
C13 C 0.8688(4) 0.2918(3) 0.3759(3) 0.0280(9) Uani 1 1 d . . .
C14 C 0.8678(4) 0.3733(3) 0.4315(3) 0.0258(9) Uani 1 1 d . . .
C15 C 0.9554(4) 0.3616(3) 0.5373(3) 0.0335(10) Uani 1 1 d . . .
H15 H 0.9615 0.4172 0.5772 0.040 Uiso 1 1 calc R . .
C16 C 1.0342(5) 0.2708(3) 0.5861(3) 0.0392(11) Uani 1 1 d . . .
H16 H 1.0941 0.2658 0.6584 0.047 Uiso 1 1 calc R . .
C17 C 1.0256(5) 0.1886(4) 0.5301(3) 0.0392(12) Uani 1 1 d . . .
H17 H 1.0769 0.1259 0.5641 0.047 Uiso 1 1 calc R . .
C18 C 0.9437(5) 0.1952(3) 0.4251(3) 0.0351(11) Uani 1 1 d . . .
C19 C 0.9381(5) 0.1068(3) 0.3666(3) 0.0494(12) Uani 1 1 d . . .
H19A H 1.0070 0.0535 0.4139 0.074 Uiso 1 1 calc R . .
H19B H 0.9574 0.1333 0.3234 0.074 Uiso 1 1 calc R . .
H19C H 0.8462 0.0748 0.3236 0.074 Uiso 1 1 calc R . .
C20 C 0.8317(4) 0.6211(3) 0.5426(3) 0.0362(10) Uani 1 1 d . . .
H20 H 0.8624 0.6675 0.5174 0.043 Uiso 1 1 calc R . .
C21 C 0.8553(5) 0.6481(4) 0.6301(3) 0.0489(12) Uani 1 1 d . . .
H21 H 0.9016 0.7121 0.6649 0.059 Uiso 1 1 calc R . .
C22 C 0.8116(6) 0.5821(4) 0.6660(4) 0.0569(14) Uani 1 1 d . . .
H22 H 0.8277 0.5992 0.7268 0.068 Uiso 1 1 calc R . .
C23 C 0.7438(5) 0.4904(5) 0.6142(3) 0.0514(12) Uani 1 1 d . . .
H23 H 0.7109 0.4440 0.6377 0.062 Uiso 1 1 calc R . .
C24 C 0.7248(5) 0.4673(3) 0.5282(3) 0.0370(11) Uani 1 1 d . . .
H24 H 0.6798 0.4031 0.4932 0.044 Uiso 1 1 calc R . .
N1 N 0.6123(3) 0.6355(2) 0.2852(2) 0.0294(8) Uani 1 1 d . . .
N2 N 0.6567(4) 0.6519(2) 0.1680(2) 0.0332(8) Uani 1 1 d . . .
N3 N 0.7333(3) 0.4784(2) 0.2455(2) 0.0281(8) Uani 1 1 d . . .
N4 N 0.8138(3) 0.2979(2) 0.2739(2) 0.0297(7) Uani 1 1 d . . .
N5 N 0.7671(3) 0.5319(2) 0.4915(2) 0.0286(8) Uani 1 1 d . . .
S1 S 0.56116(13) 0.81623(8) 0.19817(8) 0.0409(3) Uani 1 1 d . . .
Pd1 Pd 0.74459(3) 0.50102(3) 0.364343(18) 0.02543(8) Uani 1 1 d . . .

loop_
_atom_site_aniso_label
_atom_site_aniso_U_11
_atom_site_aniso_U_22
_atom_site_aniso_U_33
_atom_site_aniso_U_23
_atom_site_aniso_U_13
_atom_site_aniso_U_12
C1 0.035(3) 0.050(3) 0.058(3) 0.012(2) 0.032(2) 0.013(2)
C2 0.032(3) 0.037(2) 0.036(2) -0.0016(19) 0.020(2) 0.001(2)
C3 0.036(3) 0.033(2) 0.043(3) 0.0001(18) 0.021(2) 0.0104(18)
C4 0.027(2) 0.028(2) 0.0253(19) 0.0036(16) 0.0122(18) 0.0025(16)
C5 0.024(3) 0.034(2) 0.0257(19) 0.0043(17) 0.0144(18) 0.0019(18)
C6 0.029(2) 0.037(2) 0.0255(15) -0.001(2) 0.0161(14) 0.002(3)
C7 0.046(3) 0.039(2) 0.029(2) 0.0082(17) 0.022(2) 0.0032(19)
C8 0.045(3) 0.061(4) 0.0276(18) 0.000(2) 0.0246(19) -0.001(2)
C9 0.041(3) 0.053(3) 0.035(2) -0.009(2) 0.026(2) -0.001(2)
C10 0.035(3) 0.038(2) 0.043(2) -0.0045(19) 0.027(2) 0.0003(18)
C11 0.029(3) 0.032(2) 0.0263(19) 0.0021(17) 0.0160(18) 0.0003(18)
C12 0.025(2) 0.030(2) 0.0267(19) -0.0036(17) 0.0154(18) -0.0033(17)
C13 0.019(2) 0.025(2) 0.034(2) 0.0077(16) 0.0151(18) -0.0021(16)
C14 0.020(2) 0.027(2) 0.0271(19) 0.0078(15) 0.0136(17) 0.0006(16)
C15 0.029(3) 0.037(2) 0.034(2) 0.0059(17) 0.0198(19) -0.0002(18)
C16 0.029(3) 0.044(3) 0.032(2) 0.016(2) 0.015(2) -0.002(2)
C17 0.035(3) 0.029(2) 0.043(3) 0.0154(19) 0.020(3) 0.0012(19)
C18 0.030(3) 0.028(2) 0.046(3) 0.005(2) 0.024(2) -0.0066(19)
C19 0.051(3) 0.030(2) 0.056(3) 0.012(2) 0.030(2) 0.009(2)
C20 0.036(3) 0.035(2) 0.042(2) -0.0055(18) 0.027(2) -0.0081(19)
C21 0.060(3) 0.044(3) 0.048(3) -0.019(2) 0.038(3) -0.015(2)
C22 0.078(4) 0.065(3) 0.049(3) -0.019(2) 0.051(3) -0.017(3)
C23 0.065(3) 0.061(3) 0.050(3) -0.003(3) 0.047(2) -0.015(3)
C24 0.040(3) 0.031(2) 0.037(2) -0.0012(16) 0.024(2) -0.0080(16)
N1 0.023(2) 0.0279(17) 0.0297(17) 0.0005(13) 0.0138(15) 0.0031(14)
N2 0.036(2) 0.0305(18) 0.0278(17) 0.0029(14) 0.0183(16) 0.0053(15)
N3 0.0297(19) 0.025(2) 0.0255(15) 0.0026(12) 0.0160(14) 0.0037(13)
N4 0.026(2) 0.0261(17) 0.0330(17) 0.0026(13) 0.0175(15) 0.0015(14)
N5 0.027(2) 0.032(2) 0.0272(16) 0.0024(12) 0.0180(15) 0.0006(12)
S1 0.0461(8) 0.0270(5) 0.0433(6) 0.0085(5) 0.0261(6) 0.0111(5)
Pd1 0.02503(14) 0.02446(12) 0.02423(11) 0.00235(18) 0.01479(10) 0.00051(19)

loop_
_atom_type_symbol
_atom_type_description
_atom_type_scat_dispersion_real
_atom_type_scat_dispersion_imag
_atom_type_scat_source
C C 0.0033 0.0016 'International Tables Vol C Tables 4.2.6.8 and 6.1.1.4'
H H 0.0000 0.0000 'International Tables Vol C Tables 4.2.6.8 and 6.1.1.4'
N N 0.0061 0.0033 'International Tables Vol C Tables 4.2.6.8 and 6.1.1.4'
S S 0.1246 0.1234 'International Tables Vol C Tables 4.2.6.8 and 6.1.1.4'
Pd Pd -0.9988 1.0072 'International Tables Vol C Tables 4.2.6.8 and 6.1.1.4'

loop_
_geom_angle_atom_site_label_1
_geom_angle_atom_site_label_2
_geom_angle_atom_site_label_3
_geom_angle
_geom_angle_site_symmetry_1
_geom_angle_site_symmetry_3
_geom_angle_publ_flag
C3 C2 N1 114.2(4) . . ?
C3 C2 C1 123.8(4) . . ?
N1 C2 C1 121.7(4) . . ?
C2 C3 S1 112.1(3) . . ?
N1 C4 N2 131.0(3) . . ?
N1 C4 S1 112.8(3) . . ?
N2 C4 S1 115.9(3) . . ?
N2 C5 N3 129.5(3) . . ?
N2 C5 C6 121.3(4) . . ?
N3 C5 C6 109.2(3) . . ?
C7 C6 C11 120.9(4) . . ?
C7 C6 C5 132.6(4) . . ?
C11 C6 C5 106.5(3) . . ?
C6 C7 C8 117.7(4) . . ?
C7 C8 C9 121.3(4) . . ?
C10 C9 C8 121.2(4) . . ?
C11 C10 C9 117.9(4) . . ?
C10 C11 C6 121.1(3) . . ?
C10 C11 C12 132.0(4) . . ?
C6 C11 C12 106.8(3) . . ?
N4 C12 N3 129.4(3) . . ?
N4 C12 C11 123.2(3) . . ?
N3 C12 C11 107.3(3) . . ?
N4 C13 C14 126.1(3) . . ?
N4 C13 C18 112.6(3) . . ?
C14 C13 C18 120.9(3) . . ?
C15 C14 C13 117.0(3) . . ?
C15 C14 Pd1 120.1(3) . . ?
C13 C14 Pd1 122.8(3) . . ?
C16 C15 C14 122.0(4) . . ?
C17 C16 C15 120.2(4) . . ?
C16 C17 C18 121.3(4) . . ?
C17 C18 C13 118.1(4) . . ?
C17 C18 C19 120.5(4) . . ?
C13 C18 C19 121.4(4) . . ?
N5 C20 C21 122.3(4) . . ?
C22 C21 C20 119.0(4) . . ?
C21 C22 C23 119.7(4) . . ?
C24 C23 C22 118.7(4) . . ?
N5 C24 C23 122.4(4) . . ?
C4 N1 C2 111.0(3) . . ?
C4 N1 Pd1 116.8(3) . . ?
C2 N1 Pd1 129.8(3) . . ?
C5 N2 C4 121.0(3) . . ?
C5 N3 C12 110.1(3) . . ?
C5 N3 Pd1 124.8(2) . . ?
C12 N3 Pd1 125.1(2) . . ?
C12 N4 C13 122.2(3) . . ?
C20 N5 C24 118.0(3) . . ?
C20 N5 Pd1 117.5(3) . . ?
C24 N5 Pd1 124.4(3) . . ?
C3 S1 C4 89.6(2) . . ?
N3 Pd1 C14 89.16(13) . . ?
N3 Pd1 N5 176.03(14) . . ?
C14 Pd1 N5 91.24(14) . . ?
N3 Pd1 N1 87.57(12) . . ?
C14 Pd1 N1 176.72(14) . . ?
N5 Pd1 N1 92.04(12) . . ?

loop_
_geom_bond_atom_site_label_1
_geom_bond_atom_site_label_2
_geom_bond_distance
_geom_bond_site_symmetry_2
_geom_bond_publ_flag
C1 C2 1.506(6) . ?
C2 C3 1.337(6) . ?
C2 N1 1.401(5) . ?
C3 S1 1.703(5) . ?
C4 N1 1.330(5) . ?
C4 N2 1.339(5) . ?
C4 S1 1.745(4) . ?
C5 N2 1.318(5) . ?
C5 N3 1.355(4) . ?
C5 C6 1.473(5) . ?
C6 C7 1.379(5) . ?
C6 C11 1.404(6) . ?
C7 C8 1.378(6) . ?
C8 C9 1.389(7) . ?
C9 C10 1.379(6) . ?
C10 C11 1.369(5) . ?
C11 C12 1.483(5) . ?
C12 N4 1.281(5) . ?
C12 N3 1.392(5) . ?
C13 N4 1.406(5) . ?
C13 C14 1.412(5) . ?
C13 C18 1.439(6) . ?
C14 C15 1.394(5) . ?
C14 Pd1 2.013(4) . ?
C15 C16 1.391(6) . ?
C16 C17 1.371(6) . ?
C17 C18 1.384(6) . ?
C18 C19 1.473(6) . ?
C20 N5 1.335(5) . ?
C20 C21 1.373(6) . ?
C21 C22 1.353(6) . ?
C22 C23 1.373(7) . ?
C23 C24 1.364(5) . ?
C24 N5 1.340(5) . ?
N1 Pd1 2.147(3) . ?
N3 Pd1 1.972(3) . ?
N5 Pd1 2.049(3) . ?

loop_
_geom_torsion_atom_site_label_1
_geom_torsion_atom_site_label_2
_geom_torsion_atom_site_label_3
_geom_torsion_atom_site_label_4
_geom_torsion
_geom_torsion_site_symmetry_1
_geom_torsion_site_symmetry_2
_geom_torsion_site_symmetry_3
_geom_torsion_site_symmetry_4
_geom_torsion_publ_flag
N1 C2 C3 S1 2.3(5) . . . . ?
C1 C2 C3 S1 -171.2(4) . . . . ?
N2 C5 C6 C7 -0.4(7) . . . . ?
N3 C5 C6 C7 179.8(4) . . . . ?
N2 C5 C6 C11 -178.1(4) . . . . ?
N3 C5 C6 C11 2.1(4) . . . . ?
C11 C6 C7 C8 -0.4(6) . . . . ?
C5 C6 C7 C8 -177.9(4) . . . . ?
C6 C7 C8 C9 -0.8(7) . . . . ?
C7 C8 C9 C10 0.7(7) . . . . ?
C8 C9 C10 C11 0.6(7) . . . . ?
C9 C10 C11 C6 -1.8(6) . . . . ?
C9 C10 C11 C12 -178.0(4) . . . . ?
C7 C6 C11 C10 1.8(6) . . . . ?
C5 C6 C11 C10 179.8(4) . . . . ?
C7 C6 C11 C12 178.8(4) . . . . ?
C5 C6 C11 C12 -3.2(4) . . . . ?
C10 C11 C12 N4 3.0(7) . . . . ?
C6 C11 C12 N4 -173.6(4) . . . . ?
C10 C11 C12 N3 179.8(4) . . . . ?
C6 C11 C12 N3 3.2(4) . . . . ?
N4 C13 C14 C15 -164.8(4) . . . . ?
C18 C13 C14 C15 7.7(6) . . . . ?
N4 C13 C14 Pd1 16.2(5) . . . . ?
C18 C13 C14 Pd1 -171.2(3) . . . . ?
C13 C14 C15 C16 -4.1(6) . . . . ?
Pd1 C14 C15 C16 174.9(3) . . . . ?
C14 C15 C16 C17 -1.1(7) . . . . ?
C15 C16 C17 C18 2.7(7) . . . . ?
C16 C17 C18 C13 0.9(7) . . . . ?
C16 C17 C18 C19 178.8(4) . . . . ?
N4 C13 C18 C17 167.2(4) . . . . ?
C14 C13 C18 C17 -6.2(6) . . . . ?
N4 C13 C18 C19 -10.6(6) . . . . ?
C14 C13 C18 C19 175.9(4) . . . . ?
N5 C20 C21 C22 0.0(7) . . . . ?
C20 C21 C22 C23 -0.6(8) . . . . ?
C21 C22 C23 C24 1.3(8) . . . . ?
C22 C23 C24 N5 -1.5(8) . . . . ?
N2 C4 N1 C2 -167.2(4) . . . . ?
S1 C4 N1 C2 5.9(4) . . . . ?
N2 C4 N1 Pd1 28.6(6) . . . . ?
S1 C4 N1 Pd1 -158.26(17) . . . . ?
C3 C2 N1 C4 -5.3(5) . . . . ?
C1 C2 N1 C4 168.3(4) . . . . ?
C3 C2 N1 Pd1 156.2(3) . . . . ?
C1 C2 N1 Pd1 -30.2(6) . . . . ?
N3 C5 N2 C4 -16.2(7) . . . . ?
C6 C5 N2 C4 164.1(4) . . . . ?
N1 C4 N2 C5 -2.0(7) . . . . ?
S1 C4 N2 C5 -175.0(3) . . . . ?
N2 C5 N3 C12 -179.8(4) . . . . ?
C6 C5 N3 C12 -0.1(4) . . . . ?
N2 C5 N3 Pd1 0.2(6) . . . . ?
C6 C5 N3 Pd1 180.0(3) . . . . ?
N4 C12 N3 C5 174.6(4) . . . . ?
C11 C12 N3 C5 -1.9(4) . . . . ?
N4 C12 N3 Pd1 -5.5(6) . . . . ?
C11 C12 N3 Pd1 178.0(3) . . . . ?
N3 C12 N4 C13 -11.4(6) . . . . ?
C11 C12 N4 C13 164.6(4) . . . . ?
C14 C13 N4 C12 5.2(6) . . . . ?
C18 C13 N4 C12 -167.9(4) . . . . ?
C21 C20 N5 C24 -0.1(6) . . . . ?
C21 C20 N5 Pd1 -178.4(4) . . . . ?
C23 C24 N5 C20 0.9(7) . . . . ?
C23 C24 N5 Pd1 179.0(3) . . . . ?
C2 C3 S1 C4 0.9(4) . . . . ?
N1 C4 S1 C3 -4.0(3) . . . . ?
N2 C4 S1 C3 170.2(3) . . . . ?
C5 N3 Pd1 C14 -161.1(3) . . . . ?
C12 N3 Pd1 C14 18.9(3) . . . . ?
C5 N3 Pd1 N5 -65(2) . . . . ?
C12 N3 Pd1 N5 114.7(18) . . . . ?
C5 N3 Pd1 N1 19.0(3) . . . . ?
C12 N3 Pd1 N1 -161.0(3) . . . . ?
C15 C14 Pd1 N3 158.0(3) . . . . ?
C13 C14 Pd1 N3 -23.2(3) . . . . ?
C15 C14 Pd1 N5 -18.1(3) . . . . ?
C13 C14 Pd1 N5 160.8(3) . . . . ?
C15 C14 Pd1 N1 160(2) . . . . ?
C13 C14 Pd1 N1 -22(3) . . . . ?
C20 N5 Pd1 N3 19(2) . . . . ?
C24 N5 Pd1 N3 -159.1(18) . . . . ?
C20 N5 Pd1 C14 114.6(3) . . . . ?
C24 N5 Pd1 C14 -63.5(4) . . . . ?
C20 N5 Pd1 N1 -65.2(3) . . . . ?
C24 N5 Pd1 N1 116.7(4) . . . . ?
C4 N1 Pd1 N3 -30.3(3) . . . . ?
C2 N1 Pd1 N3 169.1(4) . . . . ?
C4 N1 Pd1 C14 -32(3) . . . . ?
C2 N1 Pd1 C14 167(2) . . . . ?
C4 N1 Pd1 N5 145.8(3) . . . . ?
C2 N1 Pd1 N5 -14.9(4) . . . . ?
